data_7102858
loop_
_publ_author_name
'Xu, Fenfen'
'Tard, C\'edric'
'Wang, Xiufeng'
'Ibrahim, Saad K'
'Hughes, David L'
'Zhong, Wei'
'Zeng, Xirui'
'Luo, Qiuyan'
'Liu, Xiaoming'
'Pickett, Christopher J'

_publ_section_title
;
 Controlling carbon monoxide binding at di-iron units related to the
 iron-only hydrogenase sub-site.
;
_journal_issue 5
_journal_name_full 'Chemical communications (Cambridge, England)'
_journal_page_first 606
_journal_page_last 608
_journal_paper_doi 10.1039/b712805c
_journal_year 2008
_chemical_formula_moiety 'C15 H12 Fe2 N O6 S2, B F4 '
_chemical_formula_structural '[Fe2 (CO)6 {MeC(CH2S)2-PyH}].BF4'
_chemical_formula_sum 'C15 H12 B F4 Fe2 N O6 S2'
_chemical_formula_weight 564.89
_chemical_name_common 'Compound C, X=2-pyridinium'
_chemical_name_systematic
;
?
;
_space_group_IT_number 14
_symmetry_cell_setting monoclinic
_symmetry_space_group_name_Hall '-P 2ybc'
_symmetry_space_group_name_H-M 'P 1 21/c 1'
_atom_sites_solution_hydrogens geom
_atom_sites_solution_primary direct
_atom_sites_solution_secondary difmap
_audit_creation_method 'SHELXL-97 and CrysAlis RED'
_cell_angle_alpha 90.00
_cell_angle_beta 108.12
_cell_angle_gamma 90.00
_cell_formula_units_Z 4
_cell_length_a 14.5080(4)
_cell_length_b 11.7408(3)
_cell_length_c 13.0329(4)
_cell_measurement_reflns_used 0
_cell_measurement_temperature 273(2)
_cell_measurement_theta_max 28.16
_cell_measurement_theta_min 2.38
_cell_volume 2109.86(10)
_computing_cell_refinement 'Bruker SMART'
_computing_data_collection 'Bruker SMART'
_computing_data_reduction 'Bruker SAINT'
_computing_molecular_graphics 'SHELXP-97 (Sheldrick, 1990)'
_computing_publication_material 'SHELXP-97 (Sheldrick, 1990)'
_computing_structure_refinement 'SHELXL-97 (Sheldrick, 1997)'
_computing_structure_solution 'SHELXS-97 (Sheldrick, 1990)'
_diffrn_ambient_temperature 298(2)
_diffrn_measured_fraction_theta_full 0.977
_diffrn_measured_fraction_theta_max 0.977
_diffrn_measurement_device_type 'Bruker APEX-II area-detector diffractometer'
_diffrn_measurement_method 'phi and omega scans'
_diffrn_radiation_monochromator graphite
_diffrn_radiation_source 'fine-focus sealed tube'
_diffrn_radiation_type MoK\a
_diffrn_radiation_wavelength 0.71073
_diffrn_reflns_av_R_equivalents 0.0202
_diffrn_reflns_av_sigmaI/netI 0.0227
_diffrn_reflns_limit_h_max 19
_diffrn_reflns_limit_h_min -19
_diffrn_reflns_limit_k_max 15
_diffrn_reflns_limit_k_min -15
_diffrn_reflns_limit_l_max 16
_diffrn_reflns_limit_l_min -17
_diffrn_reflns_number 15591
_diffrn_reflns_theta_full 28.24
_diffrn_reflns_theta_max 28.24
_diffrn_reflns_theta_min 2.28
_diffrn_standards_decay_% 0
_diffrn_standards_interval_count 0
_diffrn_standards_interval_time 0
_diffrn_standards_number 0
_exptl_absorpt_coefficient_mu 1.640
_exptl_absorpt_correction_T_max 0.7142
_exptl_absorpt_correction_T_min 0.6566
_exptl_absorpt_correction_type multi-scan
_exptl_absorpt_process_details 'SADABS (Bruker, 2004)'
_exptl_crystal_colour black
_exptl_crystal_density_diffrn 1.778
_exptl_crystal_density_method 'not measured'
_exptl_crystal_description block
_exptl_crystal_F_000 1128
_exptl_crystal_size_max 0.28
_exptl_crystal_size_mid 0.22
_exptl_crystal_size_min 0.22
_refine_diff_density_max 0.388
_refine_diff_density_min -0.363
_refine_diff_density_rms 0.055
_refine_ls_extinction_method none
_refine_ls_goodness_of_fit_ref 1.078
_refine_ls_hydrogen_treatment constr
_refine_ls_matrix_type full
_refine_ls_number_parameters 281
_refine_ls_number_reflns 5108
_refine_ls_number_restraints 0
_refine_ls_restrained_S_all 1.078
_refine_ls_R_factor_all 0.0359
_refine_ls_R_factor_gt 0.0275
_refine_ls_shift/su_max 0.001
_refine_ls_shift/su_mean 0.000
_refine_ls_structure_factor_coef Fsqd
_refine_ls_weighting_details 'calc w=1/[\s^2^(Fo^2^)+(0.0455P)^2^+0.1447P] where P=(Fo^2^+2Fc^2^)/3'
_refine_ls_weighting_scheme calc
_refine_ls_wR_factor_gt 0.0762
_refine_ls_wR_factor_ref 0.0786
_reflns_number_gt 4168
_reflns_number_total 5108
_reflns_threshold_expression I>2sigma(I)
_cod_data_source_file b712805c.txt
_cod_data_source_block 70122am
_cod_original_sg_symbol_H-M 'P 21/c'
_cod_database_code 7102858

loop_
_symmetry_equiv_pos_as_xyz
'x, y, z'
'-x, y+1/2, -z+1/2'
'-x, -y, -z'
'x, -y-1/2, z-1/2'

loop_
_atom_site_label
_atom_site_type_symbol
_atom_site_fract_x
_atom_site_fract_y
_atom_site_fract_z
_atom_site_U_iso_or_equiv
_atom_site_adp_type
_atom_site_occupancy
_atom_site_symmetry_multiplicity
_atom_site_calc_flag
_atom_site_refinement_flags
_atom_site_disorder_assembly
_atom_site_disorder_group
Fe1 Fe 0.105872(17) 0.77899(2) 0.463179(19) 0.03173(8) Uani 1 1 d . . .
Fe2 Fe 0.158074(18) 0.58619(2) 0.42167(2) 0.03433(8) Uani 1 1 d . . .
S1 S 0.17539(3) 0.74494(4) 0.33139(3) 0.03375(11) Uani 1 1 d . . .
S2 S 0.23769(3) 0.68816(4) 0.56950(3) 0.03366(11) Uani 1 1 d . . .
C1 C 0.32557(12) 0.94358(16) 0.48637(14) 0.0354(4) Uani 1 1 d . . .
N1 N 0.35278(11) 0.99136(15) 0.58582(13) 0.0417(4) Uani 1 1 d . . .
H1 H 0.3819 0.9489 0.6400 0.050 Uiso 1 1 calc R . .
C2 C 0.33724(16) 1.1011(2) 0.6054(2) 0.0527(5) Uani 1 1 d . . .
H2 H 0.3579 1.1289 0.6757 0.063 Uiso 1 1 calc R . .
C3 C 0.29140(17) 1.1712(2) 0.5224(2) 0.0617(6) Uani 1 1 d . . .
H3 H 0.2799 1.2471 0.5348 0.074 Uiso 1 1 calc R . .
C4 C 0.26243(18) 1.1275(2) 0.4197(2) 0.0642(7) Uani 1 1 d . . .
H4 H 0.2313 1.1743 0.3616 0.077 Uiso 1 1 calc R . .
C5 C 0.27916(15) 1.01407(19) 0.40169(17) 0.0488(5) Uani 1 1 d . . .
H5 H 0.2588 0.9853 0.3317 0.059 Uiso 1 1 calc R . .
C6 C 0.35904(12) 0.82305(16) 0.47491(14) 0.0335(4) Uani 1 1 d . . .
C7 C 0.46740(13) 0.83236(19) 0.48183(17) 0.0467(5) Uani 1 1 d . . .
H7A H 0.4740 0.8842 0.4275 0.070 Uiso 1 1 calc R . .
H7B H 0.4911 0.7587 0.4703 0.070 Uiso 1 1 calc R . .
H7C H 0.5042 0.8600 0.5519 0.070 Uiso 1 1 calc R . .
C8 C 0.30559(13) 0.77235(17) 0.36434(15) 0.0378(4) Uani 1 1 d . . .
H8A H 0.3369 0.7009 0.3578 0.045 Uiso 1 1 calc R . .
H8B H 0.3149 0.8233 0.3098 0.045 Uiso 1 1 calc R . .
C9 C 0.35454(13) 0.74017(17) 0.56402(14) 0.0359(4) Uani 1 1 d . . .
H9A H 0.3867 0.7766 0.6326 0.043 Uiso 1 1 calc R . .
H9B H 0.3932 0.6741 0.5592 0.043 Uiso 1 1 calc R . .
C10 C -0.00883(14) 0.79481(16) 0.35846(15) 0.0378(4) Uani 1 1 d . . .
C11 C 0.04059(14) 0.7349(2) 0.55234(16) 0.0451(5) Uani 1 1 d . . .
C12 C 0.11728(14) 0.92478(19) 0.50813(19) 0.0486(5) Uani 1 1 d . . .
C13 C 0.05064(15) 0.55151(18) 0.31322(17) 0.0453(5) Uani 1 1 d . . .
C14 C 0.13502(15) 0.48873(19) 0.51624(18) 0.0486(5) Uani 1 1 d . . .
C15 C 0.24226(16) 0.4967(2) 0.38222(17) 0.0480(5) Uani 1 1 d . . .
O1 O -0.08260(10) 0.80155(14) 0.29484(12) 0.0540(4) Uani 1 1 d . . .
O2 O -0.00393(13) 0.70841(18) 0.60558(13) 0.0737(6) Uani 1 1 d . . .
O3 O 0.11789(13) 1.01459(16) 0.54001(19) 0.0830(6) Uani 1 1 d . . .
O4 O -0.01812(12) 0.53318(15) 0.24378(13) 0.0673(5) Uani 1 1 d . . .
O5 O 0.12610(14) 0.42903(17) 0.58154(15) 0.0781(6) Uani 1 1 d . . .
O6 O 0.29256(14) 0.44117(18) 0.35201(15) 0.0791(6) Uani 1 1 d . . .
B1 B 0.4362(2) 0.0746(3) 0.1945(2) 0.0608(7) Uani 1 1 d . . .
F1 F 0.43034(15) -0.02216(17) 0.24927(16) 0.1092(7) Uani 1 1 d . . .
F2 F 0.39673(15) 0.06529(18) 0.08785(13) 0.1094(7) Uani 1 1 d . . .
F3 F 0.53359(13) 0.10292(17) 0.22184(13) 0.0932(6) Uani 1 1 d . . .
F4 F 0.3921(2) 0.1619(2) 0.2325(2) 0.1493(10) Uani 1 1 d . . .

loop_
_atom_site_aniso_label
_atom_site_aniso_U_11
_atom_site_aniso_U_22
_atom_site_aniso_U_33
_atom_site_aniso_U_23
_atom_site_aniso_U_13
_atom_site_aniso_U_12
Fe1 0.02850(13) 0.03638(15) 0.03061(14) -0.00288(10) 0.00965(10) -0.00383(10)
Fe2 0.03346(14) 0.03357(15) 0.03425(14) -0.00374(10) 0.00801(11) -0.00547(11)
S1 0.0310(2) 0.0433(3) 0.0256(2) -0.00067(17) 0.00680(17) -0.00368(19)
S2 0.0334(2) 0.0402(3) 0.0262(2) 0.00153(16) 0.00754(17) -0.00519(19)
C1 0.0268(8) 0.0396(10) 0.0402(9) -0.0001(8) 0.0110(7) -0.0074(8)
N1 0.0374(8) 0.0435(10) 0.0435(9) -0.0017(7) 0.0114(7) -0.0066(7)
C2 0.0457(12) 0.0486(13) 0.0655(14) -0.0155(11) 0.0195(11) -0.0112(10)
C3 0.0535(13) 0.0402(13) 0.0911(19) -0.0029(12) 0.0218(13) -0.0047(11)
C4 0.0578(14) 0.0470(14) 0.0825(18) 0.0195(12) 0.0141(13) 0.0035(11)
C5 0.0477(11) 0.0467(12) 0.0481(11) 0.0068(9) 0.0091(9) -0.0029(10)
C6 0.0277(8) 0.0388(10) 0.0337(9) 0.0011(7) 0.0092(7) -0.0042(7)
C7 0.0289(9) 0.0575(13) 0.0547(12) -0.0002(10) 0.0143(9) -0.0062(9)
C8 0.0324(9) 0.0485(11) 0.0346(9) -0.0013(8) 0.0134(8) -0.0048(8)
C9 0.0281(8) 0.0403(10) 0.0344(9) 0.0034(7) 0.0024(7) -0.0036(8)
C10 0.0383(10) 0.0383(10) 0.0394(10) -0.0011(8) 0.0156(8) -0.0007(8)
C11 0.0354(10) 0.0648(14) 0.0342(10) -0.0051(9) 0.0098(8) -0.0110(9)
C12 0.0330(10) 0.0506(13) 0.0667(14) -0.0146(10) 0.0220(10) -0.0069(9)
C13 0.0459(11) 0.0371(11) 0.0498(11) -0.0079(9) 0.0107(10) -0.0045(9)
C14 0.0456(11) 0.0456(12) 0.0522(12) -0.0016(10) 0.0116(9) -0.0124(10)
C15 0.0483(11) 0.0475(12) 0.0450(11) -0.0052(9) 0.0097(9) -0.0021(10)
O1 0.0369(7) 0.0693(11) 0.0490(8) 0.0032(7) 0.0039(7) 0.0029(7)
O2 0.0615(11) 0.1204(17) 0.0456(9) -0.0074(9) 0.0260(8) -0.0326(11)
O3 0.0607(10) 0.0585(12) 0.1434(18) -0.0486(12) 0.0515(11) -0.0168(9)
O4 0.0545(9) 0.0631(11) 0.0655(11) -0.0185(8) -0.0086(8) -0.0075(8)
O5 0.0897(14) 0.0723(13) 0.0718(12) 0.0177(9) 0.0247(10) -0.0297(11)
O6 0.0771(12) 0.0860(14) 0.0768(12) -0.0180(10) 0.0277(10) 0.0225(11)
B1 0.0693(18) 0.0549(17) 0.0474(14) 0.0092(11) 0.0026(13) -0.0078(14)
F1 0.1166(15) 0.0932(14) 0.1004(14) 0.0408(11) 0.0087(11) -0.0306(12)
F2 0.1199(15) 0.1245(17) 0.0519(9) 0.0037(9) -0.0193(9) -0.0309(13)
F3 0.0859(12) 0.1217(15) 0.0581(9) 0.0100(9) 0.0022(8) -0.0394(11)
F4 0.194(3) 0.134(2) 0.1244(19) 0.0221(16) 0.0556(18) 0.0724(19)

loop_
_atom_type_symbol
_atom_type_description
_atom_type_scat_dispersion_real
_atom_type_scat_dispersion_imag
_atom_type_scat_source
C C 0.0033 0.0016 'International Tables Vol C Tables 4.2.6.8 and 6.1.1.4'
H H 0.0000 0.0000 'International Tables Vol C Tables 4.2.6.8 and 6.1.1.4'
B B 0.0013 0.0007 'International Tables Vol C Tables 4.2.6.8 and 6.1.1.4'
N N 0.0061 0.0033 'International Tables Vol C Tables 4.2.6.8 and 6.1.1.4'
O O 0.0106 0.0060 'International Tables Vol C Tables 4.2.6.8 and 6.1.1.4'
F F 0.0171 0.0103 'International Tables Vol C Tables 4.2.6.8 and 6.1.1.4'
S S 0.1246 0.1234 'International Tables Vol C Tables 4.2.6.8 and 6.1.1.4'
Fe Fe 0.3463 0.8444 'International Tables Vol C Tables 4.2.6.8 and 6.1.1.4'

loop_
_geom_angle_atom_site_label_1
_geom_angle_atom_site_label_2
_geom_angle_atom_site_label_3
_geom_angle
_geom_angle_site_symmetry_1
_geom_angle_site_symmetry_3
_geom_angle_publ_flag
C11 Fe1 C12 94.43(10) . . ?
C11 Fe1 C10 88.34(9) . . ?
C12 Fe1 C10 96.78(9) . . ?
C11 Fe1 S2 89.04(7) . . ?
C12 Fe1 S2 106.00(7) . . ?
C10 Fe1 S2 157.20(6) . . ?
C11 Fe1 S1 152.35(7) . . ?
C12 Fe1 S1 113.22(7) . . ?
C10 Fe1 S1 88.18(6) . . ?
S2 Fe1 S1 83.717(18) . . ?
C11 Fe1 Fe2 97.82(7) . . ?
C12 Fe1 Fe2 158.19(6) . . ?
C10 Fe1 Fe2 101.53(6) . . ?
S2 Fe1 Fe2 56.458(14) . . ?
S1 Fe1 Fe2 56.191(15) . . ?
C14 Fe2 C13 95.44(10) . . ?
C14 Fe2 C15 96.44(10) . . ?
C13 Fe2 C15 98.20(9) . . ?
C14 Fe2 S2 84.65(7) . . ?
C13 Fe2 S2 151.74(7) . . ?
C15 Fe2 S2 109.89(7) . . ?
C14 Fe2 S1 164.12(8) . . ?
C13 Fe2 S1 89.26(7) . . ?
C15 Fe2 S1 97.89(7) . . ?
S2 Fe2 S1 84.072(18) . . ?
C14 Fe2 Fe1 107.23(7) . . ?
C13 Fe2 Fe1 97.39(7) . . ?
C15 Fe2 Fe1 150.15(7) . . ?
S2 Fe2 Fe1 56.212(14) . . ?
S1 Fe2 Fe1 57.031(14) . . ?
C8 S1 Fe2 107.25(7) . . ?
C8 S1 Fe1 117.26(6) . . ?
Fe2 S1 Fe1 66.778(15) . . ?
C9 S2 Fe1 116.06(6) . . ?
C9 S2 Fe2 112.28(6) . . ?
Fe1 S2 Fe2 67.330(15) . . ?
N1 C1 C5 116.29(19) . . ?
N1 C1 C6 118.26(16) . . ?
C5 C1 C6 124.97(18) . . ?
C2 N1 C1 124.21(19) . . ?
C2 N1 H1 117.9 . . ?
C1 N1 H1 117.9 . . ?
N1 C2 C3 119.9(2) . . ?
N1 C2 H2 120.1 . . ?
C3 C2 H2 120.1 . . ?
C2 C3 C4 118.5(2) . . ?
C2 C3 H3 120.8 . . ?
C4 C3 H3 120.8 . . ?
C3 C4 C5 120.5(2) . . ?
C3 C4 H4 119.8 . . ?
C5 C4 H4 119.8 . . ?
C1 C5 C4 120.6(2) . . ?
C1 C5 H5 119.7 . . ?
C4 C5 H5 119.7 . . ?
C1 C6 C8 111.82(15) . . ?
C1 C6 C9 115.28(15) . . ?
C8 C6 C9 109.78(15) . . ?
C1 C6 C7 106.15(15) . . ?
C8 C6 C7 106.87(15) . . ?
C9 C6 C7 106.39(15) . . ?
C6 C7 H7A 109.5 . . ?
C6 C7 H7B 109.5 . . ?
H7A C7 H7B 109.5 . . ?
C6 C7 H7C 109.5 . . ?
H7A C7 H7C 109.5 . . ?
H7B C7 H7C 109.5 . . ?
C6 C8 S1 118.26(12) . . ?
C6 C8 H8A 107.7 . . ?
S1 C8 H8A 107.7 . . ?
C6 C8 H8B 107.7 . . ?
S1 C8 H8B 107.7 . . ?
H8A C8 H8B 107.1 . . ?
C6 C9 S2 120.10(12) . . ?
C6 C9 H9A 107.3 . . ?
S2 C9 H9A 107.3 . . ?
C6 C9 H9B 107.3 . . ?
S2 C9 H9B 107.3 . . ?
H9A C9 H9B 106.9 . . ?
O1 C10 Fe1 177.11(18) . . ?
O2 C11 Fe1 177.3(2) . . ?
O3 C12 Fe1 173.89(19) . . ?
O4 C13 Fe2 177.8(2) . . ?
O5 C14 Fe2 175.3(2) . . ?
O6 C15 Fe2 176.5(2) . . ?
F2 B1 F1 113.8(2) . . ?
F2 B1 F4 109.8(3) . . ?
F1 B1 F4 108.8(3) . . ?
F2 B1 F3 111.1(3) . . ?
F1 B1 F3 106.9(2) . . ?
F4 B1 F3 106.2(3) . . ?

loop_
_geom_bond_atom_site_label_1
_geom_bond_atom_site_label_2
_geom_bond_distance
_geom_bond_site_symmetry_2
_geom_bond_publ_flag
Fe1 C11 1.789(2) . ?
Fe1 C12 1.800(2) . ?
Fe1 C10 1.804(2) . ?
Fe1 S2 2.2509(5) . ?
Fe1 S1 2.2814(5) . ?
Fe1 Fe2 2.4990(4) . ?
Fe2 C14 1.788(2) . ?
Fe2 C13 1.795(2) . ?
Fe2 C15 1.803(2) . ?
Fe2 S2 2.2573(5) . ?
Fe2 S1 2.2595(5) . ?
S1 C8 1.8307(19) . ?
S2 C9 1.8241(18) . ?
C1 N1 1.354(2) . ?
C1 C5 1.376(3) . ?
C1 C6 1.518(3) . ?
N1 C2 1.346(3) . ?
N1 H1 0.8600 . ?
C2 C3 1.358(3) . ?
C2 H2 0.9300 . ?
C3 C4 1.372(4) . ?
C3 H3 0.9300 . ?
C4 C5 1.386(3) . ?
C4 H4 0.9300 . ?
C5 H5 0.9300 . ?
C6 C8 1.529(2) . ?
C6 C9 1.532(2) . ?
C6 C7 1.550(2) . ?
C7 H7A 0.9600 . ?
C7 H7B 0.9600 . ?
C7 H7C 0.9600 . ?
C8 H8A 0.9700 . ?
C8 H8B 0.9700 . ?
C9 H9A 0.9700 . ?
C9 H9B 0.9700 . ?
C10 O1 1.134(2) . ?
C11 O2 1.129(2) . ?
C12 O3 1.132(3) . ?
C13 O4 1.140(2) . ?
C14 O5 1.141(3) . ?
C15 O6 1.136(3) . ?
B1 F2 1.333(3) . ?
B1 F1 1.358(3) . ?
B1 F4 1.379(4) . ?
B1 F3 1.387(3) . ?

loop_
_geom_hbond_atom_site_label_D
_geom_hbond_atom_site_label_H
_geom_hbond_atom_site_label_A
_geom_hbond_distance_DH
_geom_hbond_distance_HA
_geom_hbond_distance_DA
_geom_hbond_angle_DHA
_geom_hbond_site_symmetry_A
N1 H1 F3 0.86 1.93 2.767(2) 162.4 3_666
